data_4322598
loop_
_publ_author_name
'Jonathan D. Cohen'
'Michael D. Fryzuk'
'Thomas M. Loehr'
'Murugesapillai Mylvaganam'
'Steven J. Rettig'

_publ_contact_author
;
Michael D. Fryzuk
University of British Columbia
Department of Chemistry
2036 Main Mall
Vancouver, BC V6T 1Z1
Canada
;
_publ_contact_author_email ' fryzuk@chem.ubc.ca '
_publ_contact_author_fax ' 604-822-2847 '
_publ_contact_author_phone ' 604-822-2897 '
_publ_section_title
;
 Synthesis and Structure of a Zirconium Dinitrogen Complex with a Side-On
 Bridging N2 Unit
;
_journal_name_full 'Inorganic Chemistry'
_journal_page_first 112
_journal_page_last 119
_journal_paper_doi 10.1021/ic9709786
_journal_volume 37
_journal_year 1998
_chemical_formula_moiety 'C26 H53 Cl2 N O P2 Si2 Zr '
_chemical_formula_sum 'C26 H53 Cl2 N O P2 Si2 Zr'
_chemical_formula_weight 675.96
_space_group_IT_number 14
_symmetry_cell_setting monoclinic
_symmetry_Int_Tables_number 14
_symmetry_space_group_name_Hall '-P 2ybc'
_symmetry_space_group_name_H-M 'P 1 21/c 1'
_audit_creation_date 1997-08-22
_audit_creation_method 'by teXsan v1.7'
_audit_update_record
;
?
;
_cell_angle_alpha 90
_cell_angle_beta 108.564(9)
_cell_angle_gamma 90
_cell_formula_units_Z 4
_cell_length_a 13.442(2)
_cell_length_b 16.777(2)
_cell_length_c 16.456(2)
_cell_measurement_reflns_used 25
_cell_measurement_temperature 294.2
_cell_measurement_theta_max 18.0
_cell_measurement_theta_min 14.8
_cell_volume 3518.0(8)
_computing_cell_refinement 'MSC/AFC Diffractometer Control'
_computing_data_collection 'MSC/AFC Diffractometer Control'
_computing_data_reduction 'teXsan (MSC, 1995)'
_computing_publication_material 'teXsan (MSC, 1995)'
_computing_structure_refinement 'teXsan (MSC, 1995)'
_computing_structure_solution
;
DIRDIF92 PATTY (Beurskens, 1992)
;
_diffrn_ambient_temperature 294.2
_diffrn_measurement_device 'Rigaku AFC6S'
_diffrn_measurement_method \w-2\q
_diffrn_orient_matrix_UB_11 0.04676
_diffrn_orient_matrix_UB_12 -0.04760
_diffrn_orient_matrix_UB_13 0.01735
_diffrn_orient_matrix_UB_21 0.02207
_diffrn_orient_matrix_UB_22 0.00643
_diffrn_orient_matrix_UB_23 -0.05220
_diffrn_orient_matrix_UB_31 0.05903
_diffrn_orient_matrix_UB_32 0.03530
_diffrn_orient_matrix_UB_33 0.03290
_diffrn_radiation_detector 'scintillation counter'
_diffrn_radiation_monochromator graphite
_diffrn_radiation_source 'X-ray tube'
_diffrn_radiation_type 'Mo K\a'
_diffrn_radiation_wavelength 0.7107
_diffrn_reflns_av_R_equivalents 0.03948
_diffrn_reflns_limit_h_max 20
_diffrn_reflns_limit_h_min 0
_diffrn_reflns_limit_k_max 25
_diffrn_reflns_limit_k_min 0
_diffrn_reflns_limit_l_max 23
_diffrn_reflns_limit_l_min -24
_diffrn_reflns_number 13578
_diffrn_reflns_reduction_process 'Lp corrections applied'
_diffrn_reflns_theta_max 32.49
_diffrn_reflns_theta_min 1.71
_diffrn_standards_decay_% -1.30
_diffrn_standards_interval_count 200
_diffrn_standards_number 3
_exptl_absorpt_coefficient_mu 0.642
_exptl_absorpt_correction_T_max 1.000
_exptl_absorpt_correction_T_min 0.953
_exptl_absorpt_correction_type psi-scans
_exptl_crystal_colour colorless
_exptl_crystal_density_diffrn 1.276
_exptl_crystal_density_meas ?
_exptl_crystal_description prism
_exptl_crystal_F_000 1424.00
_exptl_crystal_size_max 0.50
_exptl_crystal_size_mid 0.35
_exptl_crystal_size_min 0.20
_refine_diff_density_max 0.38
_refine_diff_density_min -0.42
_refine_ls_extinction_coef 0.000000205(5)
_refine_ls_extinction_expression 'equ(3) Acta Cryst.(1968) A24, p213.'
_refine_ls_extinction_method 'Zachariasen (1967)'
_refine_ls_goodness_of_fit_obs 1.580
_refine_ls_hydrogen_treatment noref
_refine_ls_matrix_type full
_refine_ls_number_constraints 0
_refine_ls_number_parameters 317
_refine_ls_number_reflns 4980
_refine_ls_number_restraints 0
_refine_ls_R_factor_obs 0.0350
_refine_ls_shift/esd_max 0.0000
_refine_ls_shift/esd_mean 0.0000
_refine_ls_structure_factor_coef F
_refine_ls_weighting_details 'w = 1/[\s^2^(Fo)]'
_refine_ls_weighting_scheme calc
_refine_ls_wR_factor_obs 0.0310
_reflns_number_observed 4980
_reflns_number_total 13108
_reflns_observed_criterion >3\s(I)
_cod_data_source_file ic9709786_2.cif
_cod_data_source_block mf221/Zr[PNP]Cl2(OPh)
_cod_depositor_comments
;
The following automatic conversions were performed:

'_exptl_crystal_density_meas' value 'not measured' was changed to '?'
- the value is perceived as not measured.

Automatic conversion script
Id: cif_fix_values 3008 2015-01-20 13:52:24Z robertas 

The following automatic conversions were performed:

'_refine_ls_weighting_scheme' value 'w = 1/[\s^2^(Fo)]' was changed
to 'calc'. New tag '_refine_ls_weighting_details' was created. The
value of the new tag was set to 'w = 1/[\s^2^(Fo)]'.

Automatic conversion script
Id: cif_fix_values 3143 2015-03-26 13:38:13Z robertas 
;
_cod_original_cell_volume 3518.1(7)
_cod_original_sg_symbol_H-M 'P 21/c '
_cod_original_formula_sum 'C26 H53 Cl2 N O P2 Si2 Zr '
_cod_database_code 4322598

loop_
_symmetry_equiv_pos_as_xyz
'   +x,   +y,   +z'
'   -x,1/2+y,1/2-z'
'   -x,   -y,   -z'
'   +x,1/2-y,1/2+z'

loop_
_atom_site_aniso_label
_atom_site_aniso_U_11
_atom_site_aniso_U_22
_atom_site_aniso_U_33
_atom_site_aniso_U_12
_atom_site_aniso_U_13
_atom_site_aniso_U_23
Zr(1) 0.0298(2) 0.0344(2) 0.0340(2) -0.0004(2) 0.01144(13) -0.0014(2)
Cl(1) 0.0501(5) 0.0507(6) 0.0462(5) 0.0002(5) 0.0124(4) -0.0150(5)
Cl(2) 0.0788(7) 0.0637(7) 0.0393(5) -0.0133(6) 0.0184(5) -0.0125(5)
P(1) 0.0306(4) 0.0492(6) 0.0399(5) 0.0016(5) 0.0125(4) -0.0022(5)
P(2) 0.0306(5) 0.0353(5) 0.0393(5) -0.0008(4) 0.0116(4) -0.0049(4)
Si(1) 0.0409(6) 0.0396(6) 0.0612(7) -0.0079(5) 0.0147(5) 0.0012(5)
Si(2) 0.0440(6) 0.0384(6) 0.0363(5) -0.0005(5) 0.0130(4) 0.0018(5)
O(1) 0.0445(14) 0.0382(14) 0.0486(14) 0.0012(11) 0.0161(12) 0.0093(11)
N(1) 0.0359(15) 0.0322(15) 0.0360(15) -0.0025(12) 0.0124(12) -0.0001(12)
C(1) 0.033(2) 0.053(2) 0.057(2) -0.009(2) 0.012(2) -0.006(2)
C(2) 0.040(2) 0.043(2) 0.034(2) 0.001(2) 0.0078(15) -0.008(2)
C(3) 0.063(3) 0.073(3) 0.099(4) -0.010(2) 0.033(3) 0.027(3)
C(4) 0.065(3) 0.048(3) 0.100(3) -0.012(2) 0.014(3) -0.014(2)
C(5) 0.063(3) 0.044(2) 0.064(3) 0.004(2) 0.016(2) 0.011(2)
C(6) 0.070(3) 0.069(3) 0.044(2) -0.002(2) 0.020(2) 0.005(2)
C(7) 0.038(2) 0.060(3) 0.043(2) 0.008(2) 0.008(2) -0.002(2)
C(8) 0.044(2) 0.077(3) 0.043(2) 0.009(2) 0.021(2) 0.003(2)
C(9) 0.068(3) 0.107(4) 0.049(3) 0.025(3) 0.006(2) 0.011(3)
C(10) 0.037(2) 0.093(4) 0.084(3) 0.009(2) 0.008(2) -0.001(3)
C(11) 0.069(3) 0.099(4) 0.047(2) 0.027(3) 0.019(2) -0.016(2)
C(12) 0.080(3) 0.138(5) 0.081(3) -0.005(3) 0.055(3) 0.003(3)
C(13) 0.037(2) 0.038(2) 0.059(2) -0.005(2) 0.014(2) -0.007(2)
C(14) 0.043(2) 0.046(2) 0.055(2) 0.002(2) 0.018(2) -0.010(2)
C(15) 0.066(3) 0.053(3) 0.092(3) -0.016(2) 0.015(3) 0.011(2)
C(16) 0.033(2) 0.068(3) 0.089(3) -0.011(2) 0.008(2) -0.011(2)
C(17) 0.127(4) 0.071(3) 0.075(3) 0.007(3) 0.068(3) -0.009(3)
C(18) 0.085(3) 0.054(3) 0.069(3) 0.003(2) 0.033(2) -0.017(2)
C(19) 0.034(2) 0.040(2) 0.061(3) -0.005(2) 0.008(2) 0.006(2)
C(20) 0.048(2) 0.058(3) 0.049(2) -0.012(2) 0.010(2) 0.010(2)
C(21) 0.078(3) 0.073(3) 0.067(3) -0.019(3) 0.015(3) 0.022(3)
C(22) 0.081(4) 0.066(3) 0.097(4) -0.009(3) 0.006(3) 0.038(3)
C(23) 0.058(3) 0.047(3) 0.115(4) 0.003(2) 0.015(3) 0.016(3)
C(24) 0.045(2) 0.049(3) 0.076(3) -0.003(2) 0.016(2) 0.009(2)
C(25) 0.076(3) 0.077(3) 0.060(3) -0.008(3) 0.030(2) 0.007(2)
C(26) 0.069(3) 0.050(3) 0.117(4) 0.012(2) 0.038(3) -0.003(3)

loop_
_atom_site_label
_atom_site_fract_x
_atom_site_fract_y
_atom_site_fract_z
_atom_site_U_iso_or_equiv
_atom_site_occupancy
_atom_site_refinement_flags
_atom_site_thermal_displace_type
_atom_site_calc_flag
_atom_site_calc_attached_atom
Zr(1) 0.21003(2) 0.06029(2) 0.24688(2) 0.03243(8) 1.000 . Uani d ?
Cl(1) 0.14674(7) -0.01723(5) 0.11236(6) 0.0497(3) 1.000 . Uani d ?
Cl(2) 0.26516(8) 0.13439(6) 0.38181(6) 0.0607(3) 1.000 . Uani d ?
P(1) 0.41513(6) 0.05750(6) 0.24089(5) 0.0396(3) 1.000 . Uani d ?
P(2) -0.00050(6) 0.10116(5) 0.19163(6) 0.0349(2) 1.000 . Uani d ?
Si(1) 0.33181(8) 0.22769(6) 0.21035(7) 0.0476(3) 1.000 . Uani d ?
Si(2) 0.11830(7) 0.19804(6) 0.08863(6) 0.0395(3) 1.000 . Uani d ?
O(1) 0.2143(2) -0.03774(13) 0.31371(14) 0.0435(7) 1.000 . Uani d ?
N(1) 0.2203(2) 0.16856(15) 0.17829(15) 0.0345(7) 1.000 . Uani d ?
C(1) 0.4466(2) 0.1616(2) 0.2681(2) 0.0482(11) 1.000 . Uani d ?
C(2) -0.0082(2) 0.1498(2) 0.0909(2) 0.0400(10) 1.000 . Uani d ?
C(3) 0.3653(3) 0.2754(3) 0.1190(3) 0.077(2) 1.000 . Uani d ?
C(4) 0.3263(3) 0.3094(2) 0.2855(3) 0.0738(15) 1.000 . Uani d ?
C(5) 0.0969(3) 0.3088(2) 0.0820(2) 0.0579(12) 1.000 . Uani d ?
C(6) 0.1383(3) 0.1664(2) -0.0135(2) 0.0605(13) 1.000 . Uani d ?
C(7) 0.5228(3) -0.0030(2) 0.3114(2) 0.0485(11) 1.000 . Uani d ?
C(8) 0.4146(3) 0.0436(2) 0.1294(2) 0.0530(12) 1.000 . Uani d ?
C(9) 0.5153(3) -0.0032(3) 0.4015(3) 0.078(2) 1.000 . Uani d ?
C(10) 0.6327(3) 0.0209(3) 0.3124(3) 0.0738(15) 1.000 . Uani d ?
C(11) 0.4102(3) -0.0441(3) 0.1063(2) 0.0711(15) 1.000 . Uani d ?
C(12) 0.5009(4) 0.0868(3) 0.1032(3) 0.093(2) 1.000 . Uani d ?
C(13) -0.0922(3) 0.0167(2) 0.1594(2) 0.0448(11) 1.000 . Uani d ?
C(14) -0.0580(3) 0.1727(2) 0.2494(2) 0.0475(11) 1.000 . Uani d ?
C(15) -0.0801(3) -0.0442(2) 0.2297(3) 0.0724(15) 1.000 . Uani d ?
C(16) -0.2066(3) 0.0407(2) 0.1182(3) 0.0659(14) 1.000 . Uani d ?
C(17) -0.0526(4) 0.1431(3) 0.3383(3) 0.082(2) 1.000 . Uani d ?
C(18) -0.0062(3) 0.2537(2) 0.2563(3) 0.0673(14) 1.000 . Uani d ?
C(19) 0.2329(3) -0.1011(2) 0.3683(2) 0.0469(11) 1.000 . Uani d ?
C(20) 0.2021(3) -0.0977(2) 0.4418(2) 0.0529(12) 1.000 . Uani d ?
C(21) 0.2270(4) -0.1632(3) 0.4977(3) 0.075(2) 1.000 . Uani d ?
C(22) 0.2783(4) -0.2280(3) 0.4808(3) 0.087(2) 1.000 . Uani d ?
C(23) 0.3053(3) -0.2316(3) 0.4077(4) 0.076(2) 1.000 . Uani d ?
C(24) 0.2817(3) -0.1686(2) 0.3487(3) 0.0576(13) 1.000 . Uani d ?
C(25) 0.1449(3) -0.0286(3) 0.4610(3) 0.0691(15) 1.000 . Uani d ?
C(26) 0.3063(3) -0.1734(2) 0.2660(3) 0.077(2) 1.000 . Uani d ?
H(1) 0.4629 0.1686 0.3301 0.058 1.000 . Uiso c ?
H(2) 0.5077 0.1767 0.2512 0.058 1.000 . Uiso c ?
H(3) -0.0285 0.1097 0.0452 0.048 1.000 . Uiso c ?
H(4) -0.0624 0.1912 0.0797 0.048 1.000 . Uiso c ?
H(5) 0.4290 0.3076 0.1417 0.092 1.000 . Uiso c ?
H(6) 0.3772 0.2339 0.0813 0.092 1.000 . Uiso c ?
H(7) 0.3071 0.3096 0.0865 0.092 1.000 . Uiso c ?
H(8) 0.3915 0.3403 0.3003 0.089 1.000 . Uiso c ?
H(9) 0.2667 0.3444 0.2579 0.089 1.000 . Uiso c ?
H(10) 0.3177 0.2865 0.3376 0.089 1.000 . Uiso c ?
H(11) 0.1587 0.3352 0.0751 0.069 1.000 . Uiso c ?
H(12) 0.0351 0.3213 0.0328 0.069 1.000 . Uiso c ?
H(13) 0.0855 0.3277 0.1347 0.069 1.000 . Uiso c ?
H(14) 0.1438 0.1082 -0.0146 0.073 1.000 . Uiso c ?
H(15) 0.0787 0.1841 -0.0620 0.073 1.000 . Uiso c ?
H(16) 0.2031 0.1903 -0.0176 0.073 1.000 . Uiso c ?
H(17) 0.5114 -0.0579 0.2903 0.058 1.000 . Uiso c ?
H(18) 0.3481 0.0663 0.0931 0.064 1.000 . Uiso c ?
H(19) 0.5287 0.0507 0.4256 0.093 1.000 . Uiso c ?
H(20) 0.4449 -0.0202 0.3996 0.093 1.000 . Uiso c ?
H(21) 0.5675 -0.0401 0.4374 0.093 1.000 . Uiso c ?
H(22) 0.6841 -0.0166 0.3483 0.089 1.000 . Uiso c ?
H(23) 0.6362 0.0196 0.2538 0.089 1.000 . Uiso c ?
H(24) 0.6484 0.0748 0.3357 0.089 1.000 . Uiso c ?
H(25) 0.3542 -0.0700 0.1228 0.085 1.000 . Uiso c ?
H(26) 0.3961 -0.0498 0.0444 0.085 1.000 . Uiso c ?
H(27) 0.4776 -0.0692 0.1369 0.085 1.000 . Uiso c ?
H(28) 0.5693 0.0633 0.1340 0.111 1.000 . Uiso c ?
H(29) 0.4870 0.0810 0.0414 0.111 1.000 . Uiso c ?
H(30) 0.5012 0.1434 0.1177 0.111 1.000 . Uiso c ?
H(31) -0.0725 -0.0111 0.1145 0.054 1.000 . Uiso c ?
H(32) -0.1322 0.1793 0.2160 0.057 1.000 . Uiso c ?
H(33) -0.1037 -0.0211 0.2751 0.087 1.000 . Uiso c ?
H(34) -0.1226 -0.0913 0.2060 0.087 1.000 . Uiso c ?
H(35) -0.0062 -0.0597 0.2535 0.087 1.000 . Uiso c ?
H(36) -0.2327 0.0658 0.1613 0.079 1.000 . Uiso c ?
H(37) -0.2121 0.0786 0.0716 0.079 1.000 . Uiso c ?
H(38) -0.2487 -0.0067 0.0951 0.079 1.000 . Uiso c ?
H(39) -0.0881 0.1813 0.3648 0.098 1.000 . Uiso c ?
H(40) -0.0873 0.0911 0.3333 0.098 1.000 . Uiso c ?
H(41) 0.0209 0.1379 0.3739 0.098 1.000 . Uiso c ?
H(42) 0.0680 0.2493 0.2906 0.081 1.000 . Uiso c ?
H(43) -0.0119 0.2732 0.1988 0.081 1.000 . Uiso c ?
H(44) -0.0412 0.2912 0.2840 0.081 1.000 . Uiso c ?
H(45) 0.2071 -0.1623 0.5501 0.090 1.000 . Uiso c ?
H(46) 0.2961 -0.2724 0.5216 0.104 1.000 . Uiso c ?
H(47) 0.3416 -0.2789 0.3963 0.092 1.000 . Uiso c ?
H(48) 0.1897 0.0188 0.4703 0.083 1.000 . Uiso c ?
H(49) 0.0809 -0.0192 0.4127 0.083 1.000 . Uiso c ?
H(50) 0.1261 -0.0396 0.5128 0.083 1.000 . Uiso c ?
H(51) 0.3406 -0.2244 0.2632 0.092 1.000 . Uiso c ?
H(52) 0.2411 -0.1695 0.2177 0.092 1.000 . Uiso c ?
H(53) 0.3532 -0.1296 0.2632 0.092 1.000 . Uiso c ?

loop_
_atom_type_symbol
_atom_type_oxidation_number
_atom_type_number_in_cell
_atom_type_scat_dispersion_real
_atom_type_scat_dispersion_imag
_atom_type_scat_source
C 0 104 0.003 0.002
;International Tables for Crystallography
(1992, Vol. C, Tables 4.2.6.8 and 6.1.1.1)
;
H 0 212 0.000 0.000
;International Tables for Crystallography
(1992, Vol. C, Table 6.1.1.2)
;
Cl 0 8 0.148 0.159
;International Tables for Crystallography
(1992, Vol. C, Tables 4.2.6.8 and 6.1.1.1)
;
N 0 4 0.006 0.003
;International Tables for Crystallography
(1992, Vol. C, Tables 4.2.6.8 and 6.1.1.1)
;
O 0 4 0.011 0.006
;International Tables for Crystallography
(1992, Vol. C, Tables 4.2.6.8 and 6.1.1.1)
;
P 0 8 0.102 0.094
;International Tables for Crystallography
(1992, Vol. C, Tables 4.2.6.8 and 6.1.1.1)
;
Si 0 8 0.082 0.070
;International Tables for Crystallography
(1992, Vol. C, Tables 4.2.6.8 and 6.1.1.1)
;
Zr 0 4 -2.967 0.560
;International Tables for Crystallography
(1992, Vol. C, Tables 4.2.6.8 and 6.1.1.1)
;

loop_
_geom_angle_atom_site_label_1
_geom_angle_atom_site_label_2
_geom_angle_atom_site_label_3
_geom_angle
_geom_angle_site_symmetry_1
_geom_angle_site_symmetry_2
_geom_angle_site_symmetry_3
_geom_angle_publ_flag
Cl(1) Zr(1) Cl(2) 177.14(3) . . . yes
Cl(1) Zr(1) P(1) 91.25(3) . . . yes
Cl(1) Zr(1) P(2) 79.16(3) . . . yes
Cl(1) Zr(1) O(1) 90.07(7) . . . yes
Cl(1) Zr(1) N(1) 92.03(7) . . . yes
Cl(2) Zr(1) P(1) 91.34(3) . . . yes
Cl(2) Zr(1) P(2) 98.91(3) . . . yes
Cl(2) Zr(1) O(1) 88.34(7) . . . yes
Cl(2) Zr(1) N(1) 89.75(7) . . . yes
P(1) Zr(1) P(2) 155.58(3) . . . yes
P(1) Zr(1) O(1) 98.77(7) . . . yes
P(1) Zr(1) N(1) 76.57(7) . . . yes
P(2) Zr(1) O(1) 103.60(6) . . . yes
P(2) Zr(1) N(1) 81.34(7) . . . yes
O(1) Zr(1) N(1) 174.92(9) . . . yes
Zr(1) P(1) C(1) 97.48(11) . . . yes
Zr(1) P(1) C(7) 124.97(12) . . . yes
Zr(1) P(1) C(8) 110.22(11) . . . yes
C(1) P(1) C(7) 107.4(2) . . . yes
C(1) P(1) C(8) 107.0(2) . . . yes
C(7) P(1) C(8) 108.1(2) . . . yes
Zr(1) P(2) C(2) 99.55(10) . . . yes
Zr(1) P(2) C(13) 115.11(11) . . . yes
Zr(1) P(2) C(14) 122.92(11) . . . yes
C(2) P(2) C(13) 104.13(15) . . . yes
C(2) P(2) C(14) 105.4(2) . . . yes
C(13) P(2) C(14) 107.26(15) . . . yes
N(1) Si(1) C(1) 107.77(14) . . . yes
N(1) Si(1) C(3) 113.8(2) . . . yes
N(1) Si(1) C(4) 114.20(15) . . . yes
C(1) Si(1) C(3) 106.6(2) . . . yes
C(1) Si(1) C(4) 107.2(2) . . . yes
C(3) Si(1) C(4) 106.7(2) . . . yes
N(1) Si(2) C(2) 109.45(13) . . . yes
N(1) Si(2) C(5) 113.33(15) . . . yes
N(1) Si(2) C(6) 112.56(15) . . . yes
C(2) Si(2) C(5) 107.6(2) . . . yes
C(2) Si(2) C(6) 106.5(2) . . . yes
C(5) Si(2) C(6) 107.1(2) . . . yes
Zr(1) O(1) C(19) 170.5(2) . . . yes
Zr(1) N(1) Si(1) 120.92(13) . . . yes
Zr(1) N(1) Si(2) 121.15(13) . . . yes
Si(1) N(1) Si(2) 117.92(14) . . . yes
P(1) C(1) Si(1) 110.5(2) . . . yes
P(1) C(1) H(1) 109.2 . . . no
P(1) C(1) H(2) 109.2 . . . no
Si(1) C(1) H(1) 109.2 . . . no
Si(1) C(1) H(2) 109.2 . . . no
H(1) C(1) H(2) 109.5 . . . no
P(2) C(2) Si(2) 114.7(2) . . . yes
P(2) C(2) H(3) 108.1 . . . no
P(2) C(2) H(4) 108.1 . . . no
Si(2) C(2) H(3) 108.1 . . . no
Si(2) C(2) H(4) 108.1 . . . no
H(3) C(2) H(4) 109.5 . . . no
Si(1) C(3) H(5) 109.5 . . . no
Si(1) C(3) H(6) 109.5 . . . no
Si(1) C(3) H(7) 109.5 . . . no
H(5) C(3) H(6) 109.5 . . . no
H(5) C(3) H(7) 109.5 . . . no
H(6) C(3) H(7) 109.5 . . . no
Si(1) C(4) H(8) 109.5 . . . no
Si(1) C(4) H(9) 109.5 . . . no
Si(1) C(4) H(10) 109.5 . . . no
H(8) C(4) H(9) 109.5 . . . no
H(8) C(4) H(10) 109.5 . . . no
H(9) C(4) H(10) 109.5 . . . no
Si(2) C(5) H(11) 109.5 . . . no
Si(2) C(5) H(12) 109.5 . . . no
Si(2) C(5) H(13) 109.5 . . . no
H(11) C(5) H(12) 109.5 . . . no
H(11) C(5) H(13) 109.5 . . . no
H(12) C(5) H(13) 109.5 . . . no
Si(2) C(6) H(14) 109.5 . . . no
Si(2) C(6) H(15) 109.5 . . . no
Si(2) C(6) H(16) 109.5 . . . no
H(14) C(6) H(15) 109.5 . . . no
H(14) C(6) H(16) 109.5 . . . no
H(15) C(6) H(16) 109.5 . . . no
P(1) C(7) C(9) 109.5(3) . . . yes
P(1) C(7) C(10) 115.2(3) . . . yes
P(1) C(7) H(17) 107.0 . . . no
C(9) C(7) C(10) 110.8(3) . . . yes
C(9) C(7) H(17) 107.0 . . . no
C(10) C(7) H(17) 107.0 . . . no
P(1) C(8) C(11) 111.0(3) . . . yes
P(1) C(8) C(12) 116.9(3) . . . yes
P(1) C(8) H(18) 105.7 . . . no
C(11) C(8) C(12) 111.0(3) . . . yes
C(11) C(8) H(18) 105.7 . . . no
C(12) C(8) H(18) 105.7 . . . no
C(7) C(9) H(19) 109.5 . . . no
C(7) C(9) H(20) 109.5 . . . no
C(7) C(9) H(21) 109.5 . . . no
H(19) C(9) H(20) 109.5 . . . no
H(19) C(9) H(21) 109.5 . . . no
H(20) C(9) H(21) 109.5 . . . no
C(7) C(10) H(22) 109.5 . . . no
C(7) C(10) H(23) 109.5 . . . no
C(7) C(10) H(24) 109.5 . . . no
H(22) C(10) H(23) 109.5 . . . no
H(22) C(10) H(24) 109.5 . . . no
H(23) C(10) H(24) 109.5 . . . no
C(8) C(11) H(25) 109.5 . . . no
C(8) C(11) H(26) 109.5 . . . no
C(8) C(11) H(27) 109.5 . . . no
H(25) C(11) H(26) 109.5 . . . no
H(25) C(11) H(27) 109.5 . . . no
H(26) C(11) H(27) 109.5 . . . no
C(8) C(12) H(28) 109.5 . . . no
C(8) C(12) H(29) 109.5 . . . no
C(8) C(12) H(30) 109.5 . . . no
H(28) C(12) H(29) 109.5 . . . no
H(28) C(12) H(30) 109.5 . . . no
H(29) C(12) H(30) 109.5 . . . no
P(2) C(13) C(15) 113.6(3) . . . yes
P(2) C(13) C(16) 114.4(3) . . . yes
P(2) C(13) H(31) 105.4 . . . no
C(15) C(13) C(16) 111.6(3) . . . yes
C(15) C(13) H(31) 105.4 . . . no
C(16) C(13) H(31) 105.4 . . . no
P(2) C(14) C(17) 112.5(3) . . . yes
P(2) C(14) C(18) 111.4(2) . . . yes
P(2) C(14) H(32) 107.6 . . . no
C(17) C(14) C(18) 109.9(3) . . . yes
C(17) C(14) H(32) 107.6 . . . no
C(18) C(14) H(32) 107.6 . . . no
C(13) C(15) H(33) 109.5 . . . no
C(13) C(15) H(34) 109.5 . . . no
C(13) C(15) H(35) 109.5 . . . no
H(33) C(15) H(34) 109.5 . . . no
H(33) C(15) H(35) 109.5 . . . no
H(34) C(15) H(35) 109.5 . . . no
C(13) C(16) H(36) 109.5 . . . no
C(13) C(16) H(37) 109.5 . . . no
C(13) C(16) H(38) 109.5 . . . no
H(36) C(16) H(37) 109.5 . . . no
H(36) C(16) H(38) 109.5 . . . no
H(37) C(16) H(38) 109.5 . . . no
C(14) C(17) H(39) 109.5 . . . no
C(14) C(17) H(40) 109.5 . . . no
C(14) C(17) H(41) 109.5 . . . no
H(39) C(17) H(40) 109.5 . . . no
H(39) C(17) H(41) 109.5 . . . no
H(40) C(17) H(41) 109.5 . . . no
C(14) C(18) H(42) 109.5 . . . no
C(14) C(18) H(43) 109.5 . . . no
C(14) C(18) H(44) 109.5 . . . no
H(42) C(18) H(43) 109.5 . . . no
H(42) C(18) H(44) 109.5 . . . no
H(43) C(18) H(44) 109.5 . . . no
O(1) C(19) C(20) 119.7(3) . . . yes
O(1) C(19) C(24) 118.8(3) . . . yes
C(20) C(19) C(24) 121.5(4) . . . yes
C(19) C(20) C(21) 117.5(4) . . . yes
C(19) C(20) C(25) 122.2(4) . . . yes
C(21) C(20) C(25) 120.3(4) . . . yes
C(20) C(21) C(22) 121.4(4) . . . yes
C(20) C(21) H(45) 119.3 . . . no
C(22) C(21) H(45) 119.3 . . . no
C(21) C(22) C(23) 120.7(4) . . . yes
C(21) C(22) H(46) 119.7 . . . no
C(23) C(22) H(46) 119.7 . . . no
C(22) C(23) C(24) 120.8(4) . . . yes
C(22) C(23) H(47) 119.6 . . . no
C(24) C(23) H(47) 119.6 . . . no
C(19) C(24) C(23) 118.1(4) . . . yes
C(19) C(24) C(26) 120.6(4) . . . yes
C(23) C(24) C(26) 121.4(4) . . . yes
C(20) C(25) H(48) 109.5 . . . no
C(20) C(25) H(49) 109.5 . . . no
C(20) C(25) H(50) 109.5 . . . no
H(48) C(25) H(49) 109.5 . . . no
H(48) C(25) H(50) 109.5 . . . no
H(49) C(25) H(50) 109.5 . . . no
C(24) C(26) H(51) 109.5 . . . no
C(24) C(26) H(52) 109.5 . . . no
C(24) C(26) H(53) 109.5 . . . no
H(51) C(26) H(52) 109.5 . . . no
H(51) C(26) H(53) 109.5 . . . no
H(52) C(26) H(53) 109.5 . . . no

loop_
_geom_bond_atom_site_label_1
_geom_bond_atom_site_label_2
_geom_bond_distance
_geom_bond_site_symmetry_1
_geom_bond_site_symmetry_2
_geom_bond_publ_flag
Zr(1) Cl(1) 2.4732(9) . . yes
Zr(1) Cl(2) 2.4450(9) . . yes
Zr(1) P(1) 2.7903(10) . . yes
Zr(1) P(2) 2.7690(10) . . yes
Zr(1) O(1) 1.969(2) . . yes
Zr(1) N(1) 2.166(2) . . yes
P(1) C(1) 1.819(4) . . yes
P(1) C(7) 1.844(3) . . yes
P(1) C(8) 1.848(3) . . yes
P(2) C(2) 1.821(3) . . yes
P(2) C(13) 1.842(3) . . yes
P(2) C(14) 1.846(3) . . yes
Si(1) N(1) 1.733(3) . . yes
Si(1) C(1) 1.892(4) . . yes
Si(1) C(3) 1.880(4) . . yes
Si(1) C(4) 1.863(4) . . yes
Si(2) N(1) 1.736(3) . . yes
Si(2) C(2) 1.894(3) . . yes
Si(2) C(5) 1.879(4) . . yes
Si(2) C(6) 1.862(4) . . yes
O(1) C(19) 1.362(4) . . yes
C(1) H(1) 0.98 . . no
C(1) H(2) 0.98 . . no
C(2) H(3) 0.98 . . no
C(2) H(4) 0.98 . . no
C(3) H(5) 0.98 . . no
C(3) H(6) 0.98 . . no
C(3) H(7) 0.98 . . no
C(4) H(8) 0.98 . . no
C(4) H(9) 0.98 . . no
C(4) H(10) 0.98 . . no
C(5) H(11) 0.98 . . no
C(5) H(12) 0.98 . . no
C(5) H(13) 0.98 . . no
C(6) H(14) 0.98 . . no
C(6) H(15) 0.98 . . no
C(6) H(16) 0.98 . . no
C(7) C(9) 1.517(5) . . yes
C(7) C(10) 1.526(5) . . yes
C(7) H(17) 0.98 . . no
C(8) C(11) 1.517(5) . . yes
C(8) C(12) 1.540(5) . . yes
C(8) H(18) 0.98 . . no
C(9) H(19) 0.98 . . no
C(9) H(20) 0.98 . . no
C(9) H(21) 0.98 . . no
C(10) H(22) 0.98 . . no
C(10) H(23) 0.98 . . no
C(10) H(24) 0.98 . . no
C(11) H(25) 0.98 . . no
C(11) H(26) 0.98 . . no
C(11) H(27) 0.98 . . no
C(12) H(28) 0.98 . . no
C(12) H(29) 0.98 . . no
C(12) H(30) 0.98 . . no
C(13) C(15) 1.512(5) . . yes
C(13) C(16) 1.525(5) . . yes
C(13) H(31) 0.98 . . no
C(14) C(17) 1.525(5) . . yes
C(14) C(18) 1.515(5) . . yes
C(14) H(32) 0.98 . . no
C(15) H(33) 0.98 . . no
C(15) H(34) 0.98 . . no
C(15) H(35) 0.98 . . no
C(16) H(36) 0.98 . . no
C(16) H(37) 0.98 . . no
C(16) H(38) 0.98 . . no
C(17) H(39) 0.98 . . no
C(17) H(40) 0.98 . . no
C(17) H(41) 0.98 . . no
C(18) H(42) 0.98 . . no
C(18) H(43) 0.98 . . no
C(18) H(44) 0.98 . . no
C(19) C(20) 1.399(5) . . yes
C(19) C(24) 1.397(5) . . yes
C(20) C(21) 1.404(5) . . yes
C(20) C(25) 1.480(5) . . yes
C(21) C(22) 1.363(6) . . yes
C(21) H(45) 0.98 . . no
C(22) C(23) 1.363(6) . . yes
C(22) H(46) 0.98 . . no
C(23) C(24) 1.402(5) . . yes
C(23) H(47) 0.98 . . no
C(24) C(26) 1.502(5) . . yes
C(25) H(48) 0.98 . . no
C(25) H(49) 0.98 . . no
C(25) H(50) 0.98 . . no
C(26) H(51) 0.98 . . no
C(26) H(52) 0.98 . . no
C(26) H(53) 0.98 . . no

loop_
_geom_contact_atom_site_label_1
_geom_contact_atom_site_label_2
_geom_contact_distance
_geom_contact_site_symmetry_1
_geom_contact_site_symmetry_2
_geom_contact_publ_flag
C(9) C(9) 3.398(8) . 3_656 no
C(15) C(18) 3.566(6) . 2_545 no
Cl(1) H(3) 3.0056 . 3 no
C(23) H(32) 2.9628 . 2_545 no
H(5) H(17) 2.5325 . 2_655 no
H(8) H(27) 2.3046 . 2_655 no
H(9) H(34) 2.4499 . 2 no
H(12) H(41) 2.6505 . 4_554 no
H(14) H(31) 2.2961 . 3 no
H(15) H(44) 2.5677 . 4_554 no
H(15) H(42) 2.6336 . 4_554 no
H(26) H(29) 2.4790 . 3_655 no
H(26) H(37) 2.6439 . 3 no
H(28) H(36) 2.5548 . 1_655 no
H(30) H(47) 2.5558 . 2_655 no
H(39) H(45) 2.4598 . 3_556 no

loop_
_geom_torsion_atom_site_label_1
_geom_torsion_atom_site_label_2
_geom_torsion_atom_site_label_3
_geom_torsion_atom_site_label_4
_geom_torsion_site_symmetry_1
_geom_torsion_site_symmetry_2
_geom_torsion_site_symmetry_3
_geom_torsion_site_symmetry_4
_geom_torsion
_geom_torsion_publ_flag
Zr(1) P(1) C(1) Si(1) . . . . -41.6(2) no
Zr(1) P(1) C(7) C(9) . . . . -39.2(3) no
Zr(1) P(1) C(7) C(10) . . . . -164.8(2) no
Zr(1) P(1) C(8) C(11) . . . . -86.2(3) no
Zr(1) P(1) C(8) C(12) . . . . 145.1(3) no
Zr(1) P(2) C(2) Si(2) . . . . -28.5(2) no
Zr(1) P(2) C(13) C(15) . . . . 58.1(3) no
Zr(1) P(2) C(13) C(16) . . . . -172.3(2) no
Zr(1) P(2) C(14) C(17) . . . . -64.4(3) no
Zr(1) P(2) C(14) C(18) . . . . 59.4(3) no
Zr(1) O(1) C(19) C(20) . . . . 88.4(14) no
Zr(1) O(1) C(19) C(24) . . . . -92.2(14) no
Zr(1) N(1) Si(1) C(1) . . . . 26.3(2) no
Zr(1) N(1) Si(1) C(3) . . . . 144.3(2) no
Zr(1) N(1) Si(1) C(4) . . . . -92.8(2) no
Zr(1) N(1) Si(2) C(2) . . . . 22.1(2) no
Zr(1) N(1) Si(2) C(5) . . . . 142.2(2) no
Zr(1) N(1) Si(2) C(6) . . . . -96.1(2) no
Cl(1) Zr(1) P(1) C(1) . . . . 135.66(12) no
Cl(1) Zr(1) P(1) C(7) . . . . -106.95(14) no
Cl(1) Zr(1) P(1) C(8) . . . . 24.41(14) no
Cl(1) Zr(1) P(2) C(2) . . . . -62.19(10) no
Cl(1) Zr(1) P(2) C(13) . . . . 48.43(13) no
Cl(1) Zr(1) P(2) C(14) . . . . -177.64(15) no
Cl(1) Zr(1) O(1) C(19) . . . . 135.6(14) no
Cl(1) Zr(1) N(1) Si(1) . . . . -131.93(14) no
Cl(1) Zr(1) N(1) Si(2) . . . . 47.04(14) no
Cl(2) Zr(1) P(1) C(1) . . . . -45.55(12) no
Cl(2) Zr(1) P(1) C(7) . . . . 71.84(14) no
Cl(2) Zr(1) P(1) C(8) . . . . -156.80(14) no
Cl(2) Zr(1) P(2) C(2) . . . . 119.95(11) no
Cl(2) Zr(1) P(2) C(13) . . . . -129.43(13) no
Cl(2) Zr(1) P(2) C(14) . . . . 4.49(15) no
Cl(2) Zr(1) O(1) C(19) . . . . -46.8(14) no
Cl(2) Zr(1) N(1) Si(1) . . . . 50.31(14) no
Cl(2) Zr(1) N(1) Si(2) . . . . -130.72(14) no
P(1) Zr(1) P(2) C(2) . . . . 6.21(13) no
P(1) Zr(1) P(2) C(13) . . . . 116.83(14) no
P(1) Zr(1) P(2) C(14) . . . . -109.24(15) no
P(1) Zr(1) O(1) C(19) . . . . 44.3(14) no
P(1) Zr(1) N(1) Si(1) . . . . -41.13(13) no
P(1) Zr(1) N(1) Si(2) . . . . 137.84(15) no
P(1) C(1) Si(1) N(1) . . . . 19.2(2) no
P(1) C(1) Si(1) C(3) . . . . -103.4(2) no
P(1) C(1) Si(1) C(4) . . . . 142.6(2) no
P(2) Zr(1) P(1) C(1) . . . . 69.68(14) no
P(2) Zr(1) P(1) C(7) . . . . -172.93(14) no
P(2) Zr(1) P(1) C(8) . . . . -41.6(2) no
P(2) Zr(1) O(1) C(19) . . . . -145.5(13) no
P(2) Zr(1) N(1) Si(1) . . . . 149.36(14) no
P(2) Zr(1) N(1) Si(2) . . . . -31.67(13) no
P(2) C(2) Si(2) N(1) . . . . 10.9(2) no
P(2) C(2) Si(2) C(5) . . . . -112.6(2) no
P(2) C(2) Si(2) C(6) . . . . 132.9(2) no
Si(1) N(1) Zr(1) O(1) . . . . -17.5(11) no
Si(1) N(1) Si(2) C(2) . . . . -158.87(15) no
Si(1) N(1) Si(2) C(5) . . . . -38.8(2) no
Si(1) N(1) Si(2) C(6) . . . . 82.9(2) no
Si(1) C(1) P(1) C(7) . . . . -171.9(2) no
Si(1) C(1) P(1) C(8) . . . . 72.3(2) no
Si(2) N(1) Zr(1) O(1) . . . . 161.5(9) no
Si(2) N(1) Si(1) C(1) . . . . -152.8(2) no
Si(2) N(1) Si(1) C(3) . . . . -34.7(2) no
Si(2) N(1) Si(1) C(4) . . . . 88.2(2) no
Si(2) C(2) P(2) C(13) . . . . -147.6(2) no
Si(2) C(2) P(2) C(14) . . . . 99.6(2) no
O(1) Zr(1) P(1) C(1) . . . . -134.07(13) no
O(1) Zr(1) P(1) C(7) . . . . -16.7(2) no
O(1) Zr(1) P(1) C(8) . . . . 114.67(15) no
O(1) Zr(1) P(2) C(2) . . . . -149.61(12) no
O(1) Zr(1) P(2) C(13) . . . . -38.99(14) no
O(1) Zr(1) P(2) C(14) . . . . 94.9(2) no
O(1) C(19) C(20) C(21) . . . . -177.4(3) no
O(1) C(19) C(20) C(25) . . . . 2.9(5) no
O(1) C(19) C(24) C(23) . . . . 176.7(3) no
O(1) C(19) C(24) C(26) . . . . -4.2(5) no
N(1) Zr(1) P(1) C(1) . . . . 43.87(13) no
N(1) Zr(1) P(1) C(7) . . . . 161.3(2) no
N(1) Zr(1) P(1) C(8) . . . . -67.38(15) no
N(1) Zr(1) P(2) C(2) . . . . 31.57(12) no
N(1) Zr(1) P(2) C(13) . . . . 142.19(14) no
N(1) Zr(1) P(2) C(14) . . . . -83.9(2) no
N(1) Zr(1) O(1) C(19) . . . . 21.1(20) no
C(1) P(1) C(7) C(9) . . . . 73.5(3) no
C(1) P(1) C(7) C(10) . . . . -52.1(3) no
C(1) P(1) C(8) C(11) . . . . 168.9(3) no
C(1) P(1) C(8) C(12) . . . . 40.2(4) no
C(2) P(2) C(13) C(15) . . . . 166.0(3) no
C(2) P(2) C(13) C(16) . . . . -64.4(3) no
C(2) P(2) C(14) C(17) . . . . -177.0(3) no
C(2) P(2) C(14) C(18) . . . . -53.1(3) no
C(7) P(1) C(8) C(11) . . . . 53.5(3) no
C(7) P(1) C(8) C(12) . . . . -75.2(4) no
C(8) P(1) C(7) C(9) . . . . -171.4(3) no
C(8) P(1) C(7) C(10) . . . . 63.0(3) no
C(13) P(2) C(14) C(17) . . . . 72.5(3) no
C(13) P(2) C(14) C(18) . . . . -163.6(3) no
C(14) P(2) C(13) C(15) . . . . -82.6(3) no
C(14) P(2) C(13) C(16) . . . . 47.0(3) no
C(19) C(20) C(21) C(22) . . . . -0.6(6) no
C(19) C(24) C(23) C(22) . . . . 2.0(6) no
C(20) C(19) C(24) C(23) . . . . -4.0(6) no
C(20) C(19) C(24) C(26) . . . . 175.1(3) no
C(20) C(21) C(22) C(23) . . . . -1.3(7) no
C(21) C(20) C(19) C(24) . . . . 3.3(5) no
C(21) C(22) C(23) C(24) . . . . 0.6(7) no
C(22) C(21) C(20) C(25) . . . . 179.1(4) no
C(22) C(23) C(24) C(26) . . . . -177.1(4) no
C(24) C(19) C(20) C(25) . . . . -176.4(4) no
